data_7158822
loop_
_publ_author_name
'Zhang, Wentao'
'Sun, Minghao'
'You, Kejia'
'Pang, Yunfei'
'Ma, Baochun'

_publ_section_title
;
 Metal-free aminofluorination of \a-diazo 2H-benzopyran-4-one: Convenient
 access to \b-fluoramides
;
_journal_name_full 'Organic &amp; Biomolecular Chemistry'
_journal_paper_doi 10.1039/D2OB01089E
_journal_year 2022
_chemical_formula_moiety 'C18 H16 F N O3'
_chemical_formula_sum 'C18 H16 F N O3'
_chemical_formula_weight 313.32
_space_group_crystal_system monoclinic
_space_group_IT_number 14
_space_group_name_Hall '-P 2yn'
_space_group_name_H-M_alt 'P 1 21/n 1'
_atom_sites_solution_hydrogens geom
_atom_sites_solution_primary direct
_atom_sites_solution_secondary difmap
_audit_creation_date 2016-03-14
_audit_creation_method
;
Olex2 1.2
(compiled 2016.02.19 svn.r3266 for OlexSys, GUI svn.r5155)
;
_audit_update_record
;
2018-10-26 deposited with the CCDC.	2022-07-14 downloaded from the CCDC.
;
_cell_angle_alpha 90.00
_cell_angle_beta 93.539(3)
_cell_angle_gamma 90.00
_cell_formula_units_Z 8
_cell_length_a 10.6683(3)
_cell_length_b 9.5705(3)
_cell_length_c 30.9059(9)
_cell_measurement_reflns_used 6929
_cell_measurement_temperature 290.83(10)
_cell_measurement_theta_max 69.8430
_cell_measurement_theta_min 4.4800
_cell_volume 3149.50(16)
_computing_cell_refinement
;
CrysAlisPro, Agilent Technologies,
Version 1.171.37.35 (release 13-08-2014 CrysAlis171 .NET)
(compiled Aug 13 2014,18:06:01)
;
_computing_data_collection
;
CrysAlisPro, Agilent Technologies,
Version 1.171.37.35 (release 13-08-2014 CrysAlis171 .NET)
(compiled Aug 13 2014,18:06:01)
;
_computing_data_reduction
;
CrysAlisPro, Agilent Technologies,
Version 1.171.37.35 (release 13-08-2014 CrysAlis171 .NET)
(compiled Aug 13 2014,18:06:01)
;
_computing_molecular_graphics 'Olex2 (Dolomanov et al., 2009)'
_computing_publication_material 'Olex2 (Dolomanov et al., 2009)'
_computing_structure_refinement 'ShelXL (Sheldrick, 2015)'
_computing_structure_solution 'ShelXS (Sheldrick, 2008)'
_diffrn_ambient_environment air
_diffrn_ambient_temperature 290.83(10)
_diffrn_detector 'CCD plate'
_diffrn_detector_area_resol_mean 16.0733
_diffrn_detector_type Eos
_diffrn_measured_fraction_theta_full 0.988
_diffrn_measured_fraction_theta_max 0.988
_diffrn_measurement_details
;
#__ type_ start__ end____ width___ exp.time_
  1 omega  101.00  175.00   1.0000    6.0000
omega____ theta____ kappa____ phi______ frames
    -      108.0000  111.0000    0.0000 74

#__ type_ start__ end____ width___ exp.time_
  2 omega  118.00  173.00   1.0000    6.0000
omega____ theta____ kappa____ phi______ frames
    -      108.0000   77.0000   90.0000 55

#__ type_ start__ end____ width___ exp.time_
  3 omega  143.00  170.00   1.0000    6.0000
omega____ theta____ kappa____ phi______ frames
    -      108.0000   32.0000  138.8051 27

#__ type_ start__ end____ width___ exp.time_
  4 omega  132.00  178.00   1.0000    6.0000
omega____ theta____ kappa____ phi______ frames
    -      108.0000   77.0000  150.0000 46

#__ type_ start__ end____ width___ exp.time_
  5 omega  115.00  158.00   1.0000    6.0000
omega____ theta____ kappa____ phi______ frames
    -      108.0000   38.0000  150.0000 43

#__ type_ start__ end____ width___ exp.time_
  6 omega   91.00  117.00   1.0000    6.0000
omega____ theta____ kappa____ phi______ frames
    -      108.0000   50.0000   30.0000 26

#__ type_ start__ end____ width___ exp.time_
  7 omega   91.00  117.00   1.0000    6.0000
omega____ theta____ kappa____ phi______ frames
    -      108.0000   50.0000   60.0000 26

#__ type_ start__ end____ width___ exp.time_
  8 omega   86.00  111.00   1.0000    6.0000
omega____ theta____ kappa____ phi______ frames
    -      108.0000   63.0000   60.0000 25

#__ type_ start__ end____ width___ exp.time_
  9 omega   86.00  112.00   1.0000    6.0000
omega____ theta____ kappa____ phi______ frames
    -      108.0000   63.0000   30.0000 26

#__ type_ start__ end____ width___ exp.time_
 10 omega   78.00  172.00   1.0000    6.0000
omega____ theta____ kappa____ phi______ frames
    -      108.0000   77.0000   60.0000 94

#__ type_ start__ end____ width___ exp.time_
 11 omega   86.00  112.00   1.0000    6.0000
omega____ theta____ kappa____ phi______ frames
    -      108.0000   63.0000  120.0000 26

#__ type_ start__ end____ width___ exp.time_
 12 omega   85.00  111.00   1.0000    6.0000
omega____ theta____ kappa____ phi______ frames
    -      108.0000   38.0000  120.0000 26

#__ type_ start__ end____ width___ exp.time_
 13 omega   89.00  115.00   1.0000    6.0000
omega____ theta____ kappa____ phi______ frames
    -      108.0000   50.0000  120.0000 26

#__ type_ start__ end____ width___ exp.time_
 14 omega   88.00  114.00   1.0000    6.0000
omega____ theta____ kappa____ phi______ frames
    -      108.0000   50.0000   90.0000 26

#__ type_ start__ end____ width___ exp.time_
 15 omega   82.00  111.00   1.0000    6.0000
omega____ theta____ kappa____ phi______ frames
    -      108.0000   38.0000  150.0000 29

#__ type_ start__ end____ width___ exp.time_
 16 omega   86.00  145.00   1.0000    6.0000
omega____ theta____ kappa____ phi______ frames
    -      108.0000   49.0000  156.4047 59

#__ type_ start__ end____ width___ exp.time_
 17 omega   82.00  108.00   1.0000    6.0000
omega____ theta____ kappa____ phi______ frames
    -      108.0000   70.0000   78.6532 26

#__ type_ start__ end____ width___ exp.time_
 18 omega   82.00  107.00   1.0000    6.0000
omega____ theta____ kappa____ phi______ frames
    -      108.0000   38.0000   60.0000 25

#__ type_ start__ end____ width___ exp.time_
 19 omega   82.00  107.00   1.0000    6.0000
omega____ theta____ kappa____ phi______ frames
    -      108.0000   38.0000   90.0000 25

#__ type_ start__ end____ width___ exp.time_
 20 omega   83.00  109.00   1.0000    6.0000
omega____ theta____ kappa____ phi______ frames
    -      108.0000   32.0000  138.8051 26

#__ type_ start__ end____ width___ exp.time_
 21 omega   78.00  103.00   1.0000    6.0000
omega____ theta____ kappa____ phi______ frames
    -      108.0000   77.0000   90.0000 25

#__ type_ start__ end____ width___ exp.time_
 22 omega   80.00  105.00   1.0000    6.0000
omega____ theta____ kappa____ phi______ frames
    -      108.0000   73.0000  141.0602 25

#__ type_ start__ end____ width___ exp.time_
 23 omega   78.00  103.00   1.0000    6.0000
omega____ theta____ kappa____ phi______ frames
    -      108.0000   77.0000  150.0000 25

#__ type_ start__ end____ width___ exp.time_
 24 omega   78.00  103.00   1.0000    6.0000
omega____ theta____ kappa____ phi______ frames
    -      108.0000   77.0000  120.0000 25

#__ type_ start__ end____ width___ exp.time_
 25 omega   78.00  103.00   1.0000    6.0000
omega____ theta____ kappa____ phi______ frames
    -      108.0000   77.0000   30.0000 25

#__ type_ start__ end____ width___ exp.time_
 26 omega   78.00  104.00   1.0000    6.0000
omega____ theta____ kappa____ phi______ frames
    -      108.0000   77.0000    0.0000 26

#__ type_ start__ end____ width___ exp.time_
 27 omega   73.00  114.00   1.0000    4.0000
omega____ theta____ kappa____ phi______ frames
    -       54.0000   77.0000   60.0000 41

#__ type_ start__ end____ width___ exp.time_
 28 omega   39.00   94.00   1.0000    6.0000
omega____ theta____ kappa____ phi______ frames
    -      108.0000  -25.0000   60.0000 55

#__ type_ start__ end____ width___ exp.time_
 29 omega   76.00  102.00   1.0000    6.0000
omega____ theta____ kappa____ phi______ frames
    -      108.0000  -50.0000   60.0000 26

#__ type_ start__ end____ width___ exp.time_
 30 omega   49.00  101.00   1.0000    6.0000
omega____ theta____ kappa____ phi______ frames
    -      108.0000  -50.0000    0.0000 52

#__ type_ start__ end____ width___ exp.time_
 31 omega   34.00   60.00   1.0000    4.0000
omega____ theta____ kappa____ phi______ frames
    -       54.0000   57.0000   90.0000 26

#__ type_ start__ end____ width___ exp.time_
 32 omega   30.00  109.00   1.0000    4.0000
omega____ theta____ kappa____ phi______ frames
    -       54.0000   77.0000  150.0000 79

#__ type_ start__ end____ width___ exp.time_
 33 omega   29.00   69.00   1.0000    2.0000
omega____ theta____ kappa____ phi______ frames
    -        0.0000   57.0000  120.0000 40

#__ type_ start__ end____ width___ exp.time_
 34 omega   25.00   53.00   1.0000    4.0000
omega____ theta____ kappa____ phi______ frames
    -       54.0000   77.0000   60.0000 28

#__ type_ start__ end____ width___ exp.time_
 35 omega   24.00   56.00   1.0000    4.0000
omega____ theta____ kappa____ phi______ frames
    -       54.0000   77.0000   90.0000 32

#__ type_ start__ end____ width___ exp.time_
 36 omega   29.00  102.00   1.0000    4.0000
omega____ theta____ kappa____ phi______ frames
    -       54.0000   77.0000  120.0000 73

#__ type_ start__ end____ width___ exp.time_
 37 omega    3.00   59.00   1.0000    2.0000
omega____ theta____ kappa____ phi______ frames
    -        0.0000   38.0000   90.0000 56

#__ type_ start__ end____ width___ exp.time_
 38 omega   88.00  172.00   1.0000    6.0000
omega____ theta____ kappa____ phi______ frames
    -      108.0000   63.0000 -120.0000 84

#__ type_ start__ end____ width___ exp.time_
 39 omega  110.00  162.00   1.0000    6.0000
omega____ theta____ kappa____ phi______ frames
    -      108.0000   63.0000 -180.0000 52

#__ type_ start__ end____ width___ exp.time_
 40 omega   26.00  121.00   1.0000    4.0000
omega____ theta____ kappa____ phi______ frames
    -       54.0000   77.0000 -150.0000 95

#__ type_ start__ end____ width___ exp.time_
 41 omega   -7.00   28.00   1.0000    2.0000
omega____ theta____ kappa____ phi______ frames
    -        0.0000  -77.0000    0.0000 35

#__ type_ start__ end____ width___ exp.time_
 42 omega  -15.00   75.00   1.0000    4.0000
omega____ theta____ kappa____ phi______ frames
    -       54.0000  -57.0000  -90.0000 90

#__ type_ start__ end____ width___ exp.time_
 43 omega   79.00  105.00   1.0000    4.0000
omega____ theta____ kappa____ phi______ frames
    -       54.0000 -125.0000 -150.0000 26

#__ type_ start__ end____ width___ exp.time_
 44 omega  -13.00   74.00   1.0000    4.0000
omega____ theta____ kappa____ phi______ frames
    -       54.0000  -57.0000    0.0000 87

#__ type_ start__ end____ width___ exp.time_
 45 omega   43.00  109.00   1.0000    6.0000
omega____ theta____ kappa____ phi______ frames
    -      108.0000 -111.0000  150.0000 66

#__ type_ start__ end____ width___ exp.time_
 46 omega  -69.00  -12.00   1.0000    2.0000
omega____ theta____ kappa____ phi______ frames
    -        0.0000  -77.0000    0.0000 57
;
_diffrn_measurement_device 'four-circle diffractometer'
_diffrn_measurement_device_type 'SuperNova, Dual, Cu at zero, Eos'
_diffrn_measurement_method '\w scans'
_diffrn_orient_matrix_UB_11 -0.1087328000
_diffrn_orient_matrix_UB_12 0.0016772000
_diffrn_orient_matrix_UB_13 0.0305674000
_diffrn_orient_matrix_UB_21 -0.0899319000
_diffrn_orient_matrix_UB_22 -0.0556081000
_diffrn_orient_matrix_UB_23 -0.0369605000
_diffrn_orient_matrix_UB_31 0.0319286000
_diffrn_orient_matrix_UB_32 -0.1510348000
_diffrn_orient_matrix_UB_33 0.0139463000
_diffrn_radiation_monochromator mirror
_diffrn_radiation_probe x-ray
_diffrn_radiation_type CuK\a
_diffrn_radiation_wavelength 1.54184
_diffrn_reflns_av_R_equivalents 0.0275
_diffrn_reflns_av_unetI/netI 0.0207
_diffrn_reflns_limit_h_max 12
_diffrn_reflns_limit_h_min -12
_diffrn_reflns_limit_k_max 10
_diffrn_reflns_limit_k_min -11
_diffrn_reflns_limit_l_max 37
_diffrn_reflns_limit_l_min -34
_diffrn_reflns_number 26862
_diffrn_reflns_theta_full 70.10
_diffrn_reflns_theta_max 70.10
_diffrn_reflns_theta_min 4.31
_diffrn_source 'sealed X-ray tube'
_diffrn_source_type 'SuperNova (Cu) X-ray Source'
_exptl_absorpt_coefficient_mu 0.816
_exptl_absorpt_correction_T_max 1.00000
_exptl_absorpt_correction_T_min 0.93403
_exptl_absorpt_correction_type multi-scan
_exptl_absorpt_process_details
;
CrysAlisPro, Agilent Technologies,
Version 1.171.37.35 (release 13-08-2014 CrysAlis171 .NET)
(compiled Aug 13 2014,18:06:01)
Empirical absorption correction using spherical harmonics,
 implemented in SCALE3 ABSPACK scaling algorithm.
;
_exptl_crystal_colour 'clear light colourless'
_exptl_crystal_colour_lustre clear
_exptl_crystal_colour_modifier light
_exptl_crystal_colour_primary colourless
_exptl_crystal_density_diffrn 1.322
_exptl_crystal_density_method 'not measured'
_exptl_crystal_description block
_exptl_crystal_F_000 1312
_exptl_crystal_size_max 0.21
_exptl_crystal_size_mid 0.17
_exptl_crystal_size_min 0.14
_refine_diff_density_max 0.292
_refine_diff_density_min -0.192
_refine_diff_density_rms 0.035
_refine_ls_extinction_coef 0.00106(10)
_refine_ls_extinction_expression Fc^*^=kFc[1+0.001xFc^2^\l^3^/sin(2\q)]^-1/4^
_refine_ls_extinction_method SHELXL
_refine_ls_goodness_of_fit_ref 1.036
_refine_ls_hydrogen_treatment constr
_refine_ls_matrix_type full
_refine_ls_number_parameters 420
_refine_ls_number_reflns 5924
_refine_ls_number_restraints 0
_refine_ls_restrained_S_all 1.036
_refine_ls_R_factor_all 0.0549
_refine_ls_R_factor_gt 0.0429
_refine_ls_shift/su_max 0.001
_refine_ls_shift/su_mean 0.000
_refine_ls_structure_factor_coef Fsqd
_refine_ls_weighting_details 'calc w=1/[\s^2^(Fo^2^)+(0.0525P)^2^+0.8801P] where P=(Fo^2^+2Fc^2^)/3'
_refine_ls_weighting_scheme calc
_refine_ls_wR_factor_gt 0.1104
_refine_ls_wR_factor_ref 0.1205
_reflns_number_gt 4726
_reflns_number_total 5924
_reflns_threshold_expression >2sigma(I)
_cod_data_source_file d2ob01089e2.cif
_cod_data_source_block zhangwt_0309
_cod_original_cell_volume 3149.52(16)
_cod_database_code 7158822
_reflns_odcompleteness_completeness 99.95
_reflns_odcompleteness_iscentric 1
_reflns_odcompleteness_theta 66.97
_olex2_refinement_description
;
1. Fixed Uiso
 At 1.2 times of:
  All C(H) groups, All N(H) groups
 At 1.5 times of:
  All C(H,H,H) groups
2.a Aromatic/amide H refined with riding coordinates:
 N1(H1), C3(H3), C4(H4), C5(H5), C6(H6), C11(H11), C12(H12), C13(H13),
 C14(H14), C15(H15), N2(H2), C21(H21), C22(H22), C23(H23), C24(H24), C29(H29),
 C30(H30), C31(H31), C32(H32), C38(H38)
2.b Idealised Me refined as rotating group:
 C16(H16A,H16B,H16C), C18(H18A,H18B,H18C), C33(H33A,H33B,H33C), C35(H35A,H35B,
 H35C)
;
_olex2_date_sample_data_collection 2016-03-10
_olex2_submission_special_instructions 'No special instructions were received'

loop_
_space_group_symop_id
_space_group_symop_operation_xyz
1 'x, y, z'
2 '-x+1/2, y+1/2, -z+1/2'
3 '-x, -y, -z'
4 'x-1/2, -y-1/2, z-1/2'

loop_
_atom_site_label
_atom_site_type_symbol
_atom_site_fract_x
_atom_site_fract_y
_atom_site_fract_z
_atom_site_U_iso_or_equiv
_atom_site_adp_type
_atom_site_occupancy
_atom_site_calc_flag
_atom_site_disorder_assembly
_atom_site_disorder_group
_atom_site_refinement_flags_posn
F1 F 0.95569(11) 0.14858(11) 0.11366(3) 0.0639(3) Uani 1 d . . .
O1 O 1.16686(12) -0.03316(15) 0.14577(4) 0.0607(4) Uani 1 d . . .
O2 O 0.90632(10) 0.14945(12) 0.18271(4) 0.0485(3) Uani 1 d . . .
O3 O 0.65730(12) -0.22881(12) 0.12355(5) 0.0664(4) Uani 1 d . . .
N1 N 0.74084(12) -0.01382(13) 0.13287(4) 0.0429(3) Uani 1 d . . .
H1 H 0.7259 0.0743 0.1345 0.051 Uiso 1 calc . . R
C1 C 1.09502(15) 0.03825(17) 0.16492(5) 0.0420(4) Uani 1 d . . .
C2 C 1.11631(14) 0.12175(17) 0.20361(5) 0.0408(4) Uani 1 d . . .
C3 C 1.22369(16) 0.1483(2) 0.23034(6) 0.0538(5) Uani 1 d . . .
H3 H 1.3005 0.1086 0.2246 0.065 Uiso 1 calc . . R
C4 C 1.21304(19) 0.2346(2) 0.26529(6) 0.0622(5) Uani 1 d . . .
H4 H 1.2837 0.2550 0.2833 0.075 Uiso 1 calc . . R
C5 C 1.09858(19) 0.2916(2) 0.27403(6) 0.0588(5) Uani 1 d . . .
H5 H 1.0938 0.3488 0.2982 0.071 Uiso 1 calc . . R
C6 C 0.99098(18) 0.26665(19) 0.24809(6) 0.0542(4) Uani 1 d . . .
H6 H 0.9139 0.3045 0.2543 0.065 Uiso 1 calc . . R
C7 C 1.00388(15) 0.18282(16) 0.21256(5) 0.0415(4) Uani 1 d . . .
C8 C 0.95399(15) 0.06544(16) 0.15027(5) 0.0403(4) Uani 1 d . . .
C9 C 0.87122(14) -0.06351(15) 0.14066(5) 0.0370(3) Uani 1 d . . .
C10 C 0.88421(13) -0.15836(16) 0.18069(5) 0.0377(3) Uani 1 d . . .
C11 C 0.95157(16) -0.28193(18) 0.18012(7) 0.0523(4) Uani 1 d . . .
H11 H 0.9879 -0.3089 0.1548 0.063 Uiso 1 calc . . R
C12 C 0.9656(2) -0.3655(2) 0.21637(9) 0.0737(7) Uani 1 d . . .
H12 H 1.0098 -0.4490 0.2152 0.088 Uiso 1 calc . . R
C13 C 0.9154(2) -0.3269(3) 0.25380(9) 0.0827(8) Uani 1 d . . .
H13 H 0.9260 -0.3834 0.2782 0.099 Uiso 1 calc . . R
C14 C 0.8490(2) -0.2046(3) 0.25563(7) 0.0757(7) Uani 1 d . . .
H14 H 0.8149 -0.1780 0.2814 0.091 Uiso 1 calc . . R
C15 C 0.83249(16) -0.1200(2) 0.21890(6) 0.0542(4) Uani 1 d . . .
H15 H 0.7866 -0.0376 0.2201 0.065 Uiso 1 calc . . R
C16 C 0.91421(19) -0.1323(2) 0.09935(6) 0.0548(5) Uani 1 d . . .
H16A H 0.8681 -0.2174 0.0939 0.082 Uiso 1 calc . . GR
H16B H 1.0023 -0.1529 0.1029 0.082 Uiso 1 calc . . GR
H16C H 0.8991 -0.0699 0.0753 0.082 Uiso 1 calc . . GR
C17 C 0.64430(16) -0.10180(17) 0.12325(6) 0.0467(4) Uani 1 d . . .
C18 C 0.51953(17) -0.03480(19) 0.11173(8) 0.0630(6) Uani 1 d . . .
H18A H 0.5094 0.0454 0.1298 0.094 Uiso 1 calc . . GR
H18B H 0.4536 -0.1006 0.1161 0.094 Uiso 1 calc . . GR
H18C H 0.5157 -0.0063 0.0819 0.094 Uiso 1 calc . . GR
F2 F 0.34872(12) 0.66432(12) 0.13922(4) 0.0679(3) Uani 1 d . . .
O4 O 0.37433(11) 0.64737(12) 0.06870(4) 0.0469(3) Uani 1 d . . .
O5 O 0.12155(14) 0.49513(18) 0.11962(6) 0.0880(5) Uani 1 d . . .
O6 O 0.62772(12) 0.26859(12) 0.12025(5) 0.0627(4) Uani 1 d . . .
N2 N 0.54532(12) 0.48491(13) 0.11275(4) 0.0420(3) Uani 1 d . . .
H2 H 0.5615 0.5720 0.1091 0.050 Uiso 1 calc . . R
C19 C 0.18969(17) 0.5521(2) 0.09542(7) 0.0566(5) Uani 1 d . . .
C20 C 0.16111(17) 0.6223(2) 0.05433(6) 0.0564(5) Uani 1 d . . .
C21 C 0.0493(2) 0.6437(3) 0.02905(9) 0.0842(8) Uani 1 d . . .
H21 H -0.0268 0.6087 0.0375 0.101 Uiso 1 calc . . R
C22 C 0.0565(3) 0.7193(3) -0.00904(9) 0.1010(11) Uani 1 d . . .
H22 H -0.0159 0.7346 -0.0267 0.121 Uiso 1 calc . . R
C23 C 0.1692(3) 0.7719(3) -0.02102(8) 0.0934(9) Uani 1 d . . .
H23 H 0.1706 0.8221 -0.0467 0.112 Uiso 1 calc . . R
C24 C 0.2797(2) 0.7530(2) 0.00354(7) 0.0715(6) Uani 1 d . . .
H24 H 0.3554 0.7893 -0.0047 0.086 Uiso 1 calc . . R
C25 C 0.27139(17) 0.67699(18) 0.04112(6) 0.0504(4) Uani 1 d . . .
C26 C 0.33361(16) 0.57388(17) 0.10471(5) 0.0438(4) Uani 1 d . . .
C27 C 0.41343(15) 0.44206(16) 0.11371(5) 0.0396(4) Uani 1 d . . .
C28 C 0.37700(14) 0.33836(16) 0.07704(5) 0.0381(3) Uani 1 d . . .
C29 C 0.41935(17) 0.35811(19) 0.03609(6) 0.0503(4) Uani 1 d . . .
H29 H 0.4742 0.4313 0.0313 0.060 Uiso 1 calc . . R
C30 C 0.3814(2) 0.2706(2) 0.00203(7) 0.0655(5) Uani 1 d . . .
H30 H 0.4091 0.2865 -0.0255 0.079 Uiso 1 calc . . R
C31 C 0.26094(18) 0.1386(2) 0.04944(8) 0.0636(5) Uani 1 d . . .
H31 H 0.2083 0.0634 0.0543 0.076 Uiso 1 calc . . R
C32 C 0.29656(16) 0.22746(19) 0.08319(6) 0.0498(4) Uani 1 d . . .
H32 H 0.2662 0.2127 0.1104 0.060 Uiso 1 calc . . R
C33 C 0.3881(2) 0.3870(2) 0.15887(6) 0.0609(5) Uani 1 d . . .
H33A H 0.4304 0.2993 0.1636 0.091 Uiso 1 calc . . GR
H33B H 0.2994 0.3740 0.1609 0.091 Uiso 1 calc . . GR
H33C H 0.4185 0.4530 0.1804 0.091 Uiso 1 calc . . GR
C34 C 0.64231(16) 0.39493(17) 0.11723(6) 0.0465(4) Uani 1 d . . .
C35 C 0.77050(18) 0.4590(2) 0.11754(9) 0.0704(6) Uani 1 d . . .
H35A H 0.7919 0.4761 0.0883 0.106 Uiso 1 calc . . GR
H35B H 0.8308 0.3963 0.1313 0.106 Uiso 1 calc . . GR
H35C H 0.7710 0.5456 0.1332 0.106 Uiso 1 calc . . GR
C38 C 0.3024(2) 0.1601(2) 0.00902(8) 0.0683(6) Uani 1 d . . .
H38 H 0.2775 0.1005 -0.0137 0.082 Uiso 1 calc . . R

loop_
_atom_site_aniso_label
_atom_site_aniso_U_11
_atom_site_aniso_U_22
_atom_site_aniso_U_33
_atom_site_aniso_U_23
_atom_site_aniso_U_13
_atom_site_aniso_U_12
F1 0.0765(8) 0.0529(6) 0.0591(7) 0.0229(5) -0.0206(5) -0.0148(5)
O1 0.0456(7) 0.0719(9) 0.0653(8) -0.0097(7) 0.0091(6) 0.0016(6)
O2 0.0374(6) 0.0395(6) 0.0664(8) -0.0122(5) -0.0149(5) 0.0045(5)
O3 0.0545(8) 0.0293(7) 0.1114(12) -0.0028(7) -0.0263(7) -0.0001(5)
N1 0.0405(7) 0.0273(7) 0.0583(8) -0.0005(6) -0.0182(6) 0.0026(5)
C1 0.0373(8) 0.0420(9) 0.0464(9) 0.0067(7) 0.0012(7) -0.0042(7)
C2 0.0368(8) 0.0417(9) 0.0430(9) 0.0075(7) -0.0043(6) -0.0037(6)
C3 0.0387(9) 0.0634(12) 0.0577(11) 0.0041(9) -0.0100(8) -0.0015(8)
C4 0.0570(12) 0.0703(13) 0.0560(11) -0.0005(9) -0.0221(9) -0.0061(10)
C5 0.0698(13) 0.0552(12) 0.0495(10) -0.0056(8) -0.0127(9) -0.0019(9)
C6 0.0522(10) 0.0451(10) 0.0644(12) -0.0087(8) -0.0045(8) 0.0033(8)
C7 0.0379(8) 0.0345(8) 0.0505(9) 0.0028(7) -0.0100(7) -0.0035(6)
C8 0.0443(9) 0.0341(8) 0.0411(8) 0.0057(6) -0.0079(6) -0.0004(6)
C9 0.0376(8) 0.0309(8) 0.0413(8) 0.0000(6) -0.0079(6) 0.0021(6)
C10 0.0293(7) 0.0349(8) 0.0477(9) 0.0044(6) -0.0082(6) -0.0029(6)
C11 0.0428(9) 0.0381(9) 0.0738(12) 0.0070(8) -0.0142(8) 0.0020(7)
C12 0.0591(13) 0.0516(12) 0.1059(19) 0.0298(12) -0.0316(13) -0.0051(9)
C13 0.0586(13) 0.0921(18) 0.0927(18) 0.0541(15) -0.0333(12) -0.0266(12)
C14 0.0519(12) 0.120(2) 0.0541(12) 0.0214(12) -0.0036(9) -0.0197(13)
C15 0.0412(9) 0.0676(12) 0.0534(10) 0.0058(9) -0.0011(7) -0.0002(8)
C16 0.0614(11) 0.0549(11) 0.0473(10) -0.0100(8) -0.0036(8) 0.0008(9)
C17 0.0452(9) 0.0303(9) 0.0618(11) -0.0006(7) -0.0188(8) -0.0009(6)
C18 0.0461(10) 0.0396(10) 0.0993(16) 0.0021(10) -0.0266(10) -0.0007(8)
F2 0.0895(9) 0.0549(7) 0.0582(7) -0.0194(5) -0.0059(6) 0.0132(6)
O4 0.0446(6) 0.0407(6) 0.0542(7) 0.0098(5) -0.0060(5) 0.0046(5)
O5 0.0593(9) 0.0967(13) 0.1120(14) 0.0075(10) 0.0376(9) 0.0074(8)
O6 0.0547(8) 0.0292(7) 0.1015(11) 0.0044(6) -0.0175(7) 0.0011(5)
N2 0.0429(7) 0.0280(7) 0.0535(8) 0.0026(5) -0.0094(6) -0.0011(5)
C19 0.0448(10) 0.0552(11) 0.0709(12) -0.0126(9) 0.0135(9) 0.0093(8)
C20 0.0473(10) 0.0574(12) 0.0633(11) -0.0204(9) -0.0076(8) 0.0174(8)
C21 0.0513(12) 0.0988(19) 0.0995(19) -0.0440(15) -0.0200(12) 0.0260(12)
C22 0.092(2) 0.116(2) 0.0872(19) -0.0282(17) -0.0525(16) 0.0499(18)
C23 0.111(2) 0.096(2) 0.0692(16) -0.0012(13) -0.0330(15) 0.0426(17)
C24 0.0852(16) 0.0650(14) 0.0622(13) 0.0108(10) -0.0121(11) 0.0234(11)
C25 0.0515(10) 0.0445(10) 0.0536(10) -0.0065(8) -0.0108(8) 0.0169(8)
C26 0.0490(9) 0.0414(9) 0.0408(9) -0.0046(7) 0.0012(7) 0.0051(7)
C27 0.0422(8) 0.0360(8) 0.0401(8) 0.0039(6) -0.0012(6) 0.0001(6)
C28 0.0341(8) 0.0334(8) 0.0461(9) 0.0023(6) -0.0026(6) 0.0016(6)
C29 0.0556(10) 0.0482(10) 0.0473(10) -0.0021(8) 0.0054(8) -0.0070(8)
C30 0.0718(13) 0.0740(14) 0.0501(11) -0.0141(10) -0.0005(9) -0.0020(11)
C31 0.0468(10) 0.0499(11) 0.0920(16) -0.0048(10) -0.0138(10) -0.0123(8)
C32 0.0407(9) 0.0459(10) 0.0625(11) 0.0048(8) -0.0005(8) -0.0062(7)
C33 0.0742(13) 0.0640(13) 0.0442(10) 0.0107(9) 0.0014(9) -0.0006(10)
C34 0.0461(9) 0.0313(9) 0.0599(10) -0.0011(7) -0.0130(8) 0.0000(7)
C35 0.0459(10) 0.0434(11) 0.1194(19) -0.0060(11) -0.0144(11) -0.0023(8)
C38 0.0617(12) 0.0642(13) 0.0760(15) -0.0250(11) -0.0193(11) -0.0024(10)

loop_
_atom_type_symbol
_atom_type_description
_atom_type_scat_dispersion_real
_atom_type_scat_dispersion_imag
_atom_type_scat_source
C C 0.0181 0.0091 'International Tables Vol C Tables 4.2.6.8 and 6.1.1.4'
H H 0.0000 0.0000 'International Tables Vol C Tables 4.2.6.8 and 6.1.1.4'
F F 0.0727 0.0534 'International Tables Vol C Tables 4.2.6.8 and 6.1.1.4'
N N 0.0311 0.0180 'International Tables Vol C Tables 4.2.6.8 and 6.1.1.4'
O O 0.0492 0.0322 'International Tables Vol C Tables 4.2.6.8 and 6.1.1.4'

loop_
_geom_angle_atom_site_label_1
_geom_angle_atom_site_label_2
_geom_angle_atom_site_label_3
_geom_angle
_geom_angle_site_symmetry_1
_geom_angle_site_symmetry_3
_geom_angle_publ_flag
C7 O2 C8 108.49(12) . . ?
C9 N1 H1 118.9 . . ?
C17 N1 H1 118.9 . . ?
C17 N1 C9 122.27(13) . . ?
O1 C1 C2 130.26(15) . . ?
O1 C1 C8 125.40(15) . . ?
C2 C1 C8 104.28(13) . . ?
C3 C2 C1 132.30(16) . . ?
C7 C2 C1 107.86(14) . . ?
C7 C2 C3 119.84(16) . . ?
C2 C3 H3 120.9 . . ?
C4 C3 C2 118.17(17) . . ?
C4 C3 H3 120.9 . . ?
C3 C4 H4 119.7 . . ?
C3 C4 C5 120.68(17) . . ?
C5 C4 H4 119.7 . . ?
C4 C5 H5 118.9 . . ?
C4 C5 C6 122.18(18) . . ?
C6 C5 H5 118.9 . . ?
C5 C6 H6 121.8 . . ?
C7 C6 C5 116.41(18) . . ?
C7 C6 H6 121.8 . . ?
C2 C7 O2 113.34(14) . . ?
C6 C7 O2 123.98(15) . . ?
C6 C7 C2 122.67(15) . . ?
F1 C8 O2 106.14(12) . . ?
F1 C8 C1 105.73(13) . . ?
F1 C8 C9 109.89(12) . . ?
O2 C8 C1 105.80(12) . . ?
O2 C8 C9 111.64(13) . . ?
C9 C8 C1 116.94(13) . . ?
N1 C9 C8 107.31(12) . . ?
N1 C9 C10 111.08(12) . . ?
N1 C9 C16 109.29(13) . . ?
C10 C9 C8 107.30(12) . . ?
C16 C9 C8 107.98(14) . . ?
C16 C9 C10 113.64(13) . . ?
C11 C10 C9 121.08(15) . . ?
C15 C10 C9 120.70(15) . . ?
C15 C10 C11 118.18(16) . . ?
C10 C11 H11 119.5 . . ?
C12 C11 C10 121.1(2) . . ?
C12 C11 H11 119.5 . . ?
C11 C12 H12 119.8 . . ?
C13 C12 C11 120.5(2) . . ?
C13 C12 H12 119.8 . . ?
C12 C13 H13 120.0 . . ?
C12 C13 C14 120.0(2) . . ?
C14 C13 H13 120.0 . . ?
C13 C14 H14 120.0 . . ?
C13 C14 C15 120.1(2) . . ?
C15 C14 H14 120.0 . . ?
C10 C15 C14 120.2(2) . . ?
C10 C15 H15 119.9 . . ?
C14 C15 H15 119.9 . . ?
C9 C16 H16A 109.5 . . ?
C9 C16 H16B 109.5 . . ?
C9 C16 H16C 109.5 . . ?
H16A C16 H16B 109.5 . . ?
H16A C16 H16C 109.5 . . ?
H16B C16 H16C 109.5 . . ?
O3 C17 N1 122.26(15) . . ?
O3 C17 C18 121.66(15) . . ?
N1 C17 C18 116.07(14) . . ?
C17 C18 H18A 109.5 . . ?
C17 C18 H18B 109.5 . . ?
C17 C18 H18C 109.5 . . ?
H18A C18 H18B 109.5 . . ?
H18A C18 H18C 109.5 . . ?
H18B C18 H18C 109.5 . . ?
C25 O4 C26 108.59(13) . . ?
C27 N2 H2 118.3 . . ?
C34 N2 H2 118.3 . . ?
C34 N2 C27 123.42(13) . . ?
O5 C19 C20 130.5(2) . . ?
O5 C19 C26 124.8(2) . . ?
C20 C19 C26 104.52(16) . . ?
C21 C20 C19 133.0(2) . . ?
C25 C20 C19 107.39(16) . . ?
C25 C20 C21 119.6(2) . . ?
C20 C21 H21 121.3 . . ?
C22 C21 C20 117.4(3) . . ?
C22 C21 H21 121.3 . . ?
C21 C22 H22 119.5 . . ?
C23 C22 C21 121.0(2) . . ?
C23 C22 H22 119.5 . . ?
C22 C23 H23 118.7 . . ?
C24 C23 C22 122.5(3) . . ?
C24 C23 H23 118.7 . . ?
C23 C24 H24 122.0 . . ?
C23 C24 C25 116.0(3) . . ?
C25 C24 H24 122.0 . . ?
O4 C25 C24 122.70(19) . . ?
C20 C25 O4 113.75(17) . . ?
C20 C25 C24 123.55(18) . . ?
F2 C26 O4 105.75(13) . . ?
F2 C26 C19 107.10(13) . . ?
F2 C26 C27 109.82(13) . . ?
O4 C26 C19 105.64(14) . . ?
O4 C26 C27 111.00(13) . . ?
C27 C26 C19 116.87(14) . . ?
N2 C27 C26 106.73(13) . . ?
N2 C27 C28 111.36(13) . . ?
N2 C27 C33 109.77(13) . . ?
C26 C27 C28 106.51(12) . . ?
C33 C27 C26 108.68(14) . . ?
C33 C27 C28 113.48(14) . . ?
C29 C28 C27 120.28(14) . . ?
C29 C28 C32 118.06(16) . . ?
C32 C28 C27 121.59(15) . . ?
C28 C29 H29 119.5 . . ?
C28 C29 C30 121.06(18) . . ?
C30 C29 H29 119.5 . . ?
C29 C30 H30 120.1 . . ?
C38 C30 C29 119.8(2) . . ?
C38 C30 H30 120.1 . . ?
C32 C31 H31 119.7 . . ?
C38 C31 H31 119.7 . . ?
C38 C31 C32 120.52(18) . . ?
C28 C32 H32 119.6 . . ?
C31 C32 C28 120.82(18) . . ?
C31 C32 H32 119.6 . . ?
C27 C33 H33A 109.5 . . ?
C27 C33 H33B 109.5 . . ?
C27 C33 H33C 109.5 . . ?
H33A C33 H33B 109.5 . . ?
H33A C33 H33C 109.5 . . ?
H33B C33 H33C 109.5 . . ?
O6 C34 N2 122.63(16) . . ?
O6 C34 C35 121.63(16) . . ?
N2 C34 C35 115.73(15) . . ?
C34 C35 H35A 109.5 . . ?
C34 C35 H35B 109.5 . . ?
C34 C35 H35C 109.5 . . ?
H35A C35 H35B 109.5 . . ?
H35A C35 H35C 109.5 . . ?
H35B C35 H35C 109.5 . . ?
C30 C38 H38 120.2 . . ?
C31 C38 C30 119.68(19) . . ?
C31 C38 H38 120.2 . . ?

loop_
_geom_bond_atom_site_label_1
_geom_bond_atom_site_label_2
_geom_bond_distance
_geom_bond_site_symmetry_2
_geom_bond_publ_flag
F1 C8 1.3842(17) . ?
O1 C1 1.209(2) . ?
O2 C7 1.3850(18) . ?
O2 C8 1.405(2) . ?
O3 C17 1.223(2) . ?
N1 H1 0.8600 . ?
N1 C9 1.4756(19) . ?
N1 C17 1.349(2) . ?
C1 C2 1.444(2) . ?
C1 C8 1.566(2) . ?
C2 C3 1.394(2) . ?
C2 C7 1.378(2) . ?
C3 H3 0.9300 . ?
C3 C4 1.370(3) . ?
C4 H4 0.9300 . ?
C4 C5 1.379(3) . ?
C5 H5 0.9300 . ?
C5 C6 1.380(3) . ?
C6 H6 0.9300 . ?
C6 C7 1.374(2) . ?
C8 C9 1.536(2) . ?
C9 C10 1.534(2) . ?
C9 C16 1.532(2) . ?
C10 C11 1.385(2) . ?
C10 C15 1.384(2) . ?
C11 H11 0.9300 . ?
C11 C12 1.377(3) . ?
C12 H12 0.9300 . ?
C12 C13 1.356(4) . ?
C13 H13 0.9300 . ?
C13 C14 1.371(4) . ?
C14 H14 0.9300 . ?
C14 C15 1.397(3) . ?
C15 H15 0.9300 . ?
C16 H16A 0.9600 . ?
C16 H16B 0.9600 . ?
C16 H16C 0.9600 . ?
C17 C18 1.500(2) . ?
C18 H18A 0.9600 . ?
C18 H18B 0.9600 . ?
C18 H18C 0.9600 . ?
F2 C26 1.3752(18) . ?
O4 C25 1.3775(19) . ?
O4 C26 1.408(2) . ?
O5 C19 1.205(2) . ?
O6 C34 1.223(2) . ?
N2 H2 0.8600 . ?
N2 C27 1.468(2) . ?
N2 C34 1.347(2) . ?
C19 C20 1.452(3) . ?
C19 C26 1.559(2) . ?
C20 C21 1.400(3) . ?
C20 C25 1.373(3) . ?
C21 H21 0.9300 . ?
C21 C22 1.388(4) . ?
C22 H22 0.9300 . ?
C22 C23 1.374(4) . ?
C23 H23 0.9300 . ?
C23 C24 1.374(3) . ?
C24 H24 0.9300 . ?
C24 C25 1.378(3) . ?
C26 C27 1.538(2) . ?
C27 C28 1.538(2) . ?
C27 C33 1.532(2) . ?
C28 C29 1.383(2) . ?
C28 C32 1.385(2) . ?
C29 H29 0.9300 . ?
C29 C30 1.386(3) . ?
C30 H30 0.9300 . ?
C30 C38 1.377(3) . ?
C31 H31 0.9300 . ?
C31 C32 1.381(3) . ?
C31 C38 1.367(3) . ?
C32 H32 0.9300 . ?
C33 H33A 0.9600 . ?
C33 H33B 0.9600 . ?
C33 H33C 0.9600 . ?
C34 C35 1.498(2) . ?
C35 H35A 0.9600 . ?
C35 H35B 0.9600 . ?
C35 H35C 0.9600 . ?
C38 H38 0.9300 . ?

loop_
_geom_torsion_atom_site_label_1
_geom_torsion_atom_site_label_2
_geom_torsion_atom_site_label_3
_geom_torsion_atom_site_label_4
_geom_torsion
_geom_torsion_site_symmetry_1
_geom_torsion_site_symmetry_2
_geom_torsion_site_symmetry_3
_geom_torsion_site_symmetry_4
_geom_torsion_publ_flag
F1 C8 C9 N1 -66.35(16) . . . . ?
F1 C8 C9 C10 174.20(12) . . . . ?
F1 C8 C9 C16 51.35(17) . . . . ?
O1 C1 C2 C3 1.1(3) . . . . ?
O1 C1 C2 C7 -179.65(18) . . . . ?
O1 C1 C8 F1 -69.6(2) . . . . ?
O1 C1 C8 O2 178.04(16) . . . . ?
O1 C1 C8 C9 53.0(2) . . . . ?
O2 C8 C9 N1 51.13(16) . . . . ?
O2 C8 C9 C10 -68.31(15) . . . . ?
O2 C8 C9 C16 168.84(13) . . . . ?
N1 C9 C10 C11 135.74(15) . . . . ?
N1 C9 C10 C15 -46.59(19) . . . . ?
C1 C2 C3 C4 179.70(18) . . . . ?
C1 C2 C7 O2 -0.75(19) . . . . ?
C1 C2 C7 C6 178.35(16) . . . . ?
C1 C8 C9 N1 173.16(13) . . . . ?
C1 C8 C9 C10 53.72(18) . . . . ?
C1 C8 C9 C16 -69.14(17) . . . . ?
C2 C1 C8 F1 107.62(14) . . . . ?
C2 C1 C8 O2 -4.71(16) . . . . ?
C2 C1 C8 C9 -129.72(14) . . . . ?
C2 C3 C4 C5 1.0(3) . . . . ?
C3 C2 C7 O2 178.59(15) . . . . ?
C3 C2 C7 C6 -2.3(3) . . . . ?
C3 C4 C5 C6 -0.9(3) . . . . ?
C4 C5 C6 C7 -0.8(3) . . . . ?
C5 C6 C7 O2 -178.64(16) . . . . ?
C5 C6 C7 C2 2.4(3) . . . . ?
C7 O2 C8 F1 -107.67(13) . . . . ?
C7 O2 C8 C1 4.37(16) . . . . ?
C7 O2 C8 C9 132.60(13) . . . . ?
C7 C2 C3 C4 0.6(3) . . . . ?
C8 O2 C7 C2 -2.50(18) . . . . ?
C8 O2 C7 C6 178.41(16) . . . . ?
C8 C1 C2 C3 -175.94(18) . . . . ?
C8 C1 C2 C7 3.29(17) . . . . ?
C8 C9 C10 C11 -107.27(16) . . . . ?
C8 C9 C10 C15 70.40(18) . . . . ?
C9 N1 C17 O3 5.6(3) . . . . ?
C9 N1 C17 C18 -173.96(16) . . . . ?
C9 C10 C11 C12 178.53(15) . . . . ?
C9 C10 C15 C14 -177.56(16) . . . . ?
C10 C11 C12 C13 -1.3(3) . . . . ?
C11 C10 C15 C14 0.2(3) . . . . ?
C11 C12 C13 C14 0.7(3) . . . . ?
C12 C13 C14 C15 0.3(3) . . . . ?
C13 C14 C15 C10 -0.7(3) . . . . ?
C15 C10 C11 C12 0.8(2) . . . . ?
C16 C9 C10 C11 12.0(2) . . . . ?
C16 C9 C10 C15 -170.31(15) . . . . ?
C17 N1 C9 C8 179.66(15) . . . . ?
C17 N1 C9 C10 -63.35(19) . . . . ?
C17 N1 C9 C16 62.8(2) . . . . ?
F2 C26 C27 N2 -68.90(16) . . . . ?
F2 C26 C27 C28 172.04(13) . . . . ?
F2 C26 C27 C33 49.43(18) . . . . ?
O4 C26 C27 N2 47.69(16) . . . . ?
O4 C26 C27 C28 -71.38(16) . . . . ?
O4 C26 C27 C33 166.01(14) . . . . ?
O5 C19 C20 C21 -2.0(4) . . . . ?
O5 C19 C20 C25 176.3(2) . . . . ?
O5 C19 C26 F2 -66.1(2) . . . . ?
O5 C19 C26 O4 -178.48(18) . . . . ?
O5 C19 C26 C27 57.5(2) . . . . ?
N2 C27 C28 C29 -40.9(2) . . . . ?
N2 C27 C28 C32 142.43(15) . . . . ?
C19 C20 C21 C22 179.0(2) . . . . ?
C19 C20 C25 O4 1.9(2) . . . . ?
C19 C20 C25 C24 -178.95(18) . . . . ?
C19 C26 C27 N2 168.90(14) . . . . ?
C19 C26 C27 C28 49.83(18) . . . . ?
C19 C26 C27 C33 -72.77(18) . . . . ?
C20 C19 C26 F2 110.34(15) . . . . ?
C20 C19 C26 O4 -2.07(17) . . . . ?
C20 C19 C26 C27 -126.06(15) . . . . ?
C20 C21 C22 C23 -0.6(4) . . . . ?
C21 C20 C25 O4 -179.52(16) . . . . ?
C21 C20 C25 C24 -0.3(3) . . . . ?
C21 C22 C23 C24 0.1(4) . . . . ?
C22 C23 C24 C25 0.4(4) . . . . ?
C23 C24 C25 O4 178.87(19) . . . . ?
C23 C24 C25 C20 -0.2(3) . . . . ?
C25 O4 C26 F2 -110.17(14) . . . . ?
C25 O4 C26 C19 3.17(17) . . . . ?
C25 O4 C26 C27 130.78(14) . . . . ?
C25 C20 C21 C22 0.8(3) . . . . ?
C26 O4 C25 C20 -3.32(19) . . . . ?
C26 O4 C25 C24 177.49(17) . . . . ?
C26 C19 C20 C21 -178.1(2) . . . . ?
C26 C19 C20 C25 0.20(19) . . . . ?
C26 C27 C28 C29 75.14(18) . . . . ?
C26 C27 C28 C32 -101.57(17) . . . . ?
C27 N2 C34 O6 3.9(3) . . . . ?
C27 N2 C34 C35 -177.14(17) . . . . ?
C27 C28 C29 C30 -176.06(17) . . . . ?
C27 C28 C32 C31 177.43(16) . . . . ?
C28 C29 C30 C38 -1.5(3) . . . . ?
C29 C28 C32 C31 0.7(3) . . . . ?
C29 C30 C38 C31 0.8(3) . . . . ?
C32 C28 C29 C30 0.8(3) . . . . ?
C32 C31 C38 C30 0.6(3) . . . . ?
C33 C27 C28 C29 -165.33(16) . . . . ?
C33 C27 C28 C32 18.0(2) . . . . ?
C34 N2 C27 C26 -176.61(15) . . . . ?
C34 N2 C27 C28 -60.75(19) . . . . ?
C34 N2 C27 C33 65.8(2) . . . . ?
C38 C31 C32 C28 -1.4(3) . . . . ?
